data_4104288
loop_
_publ_author_name
'Bur\,cak I\,cli'
'Nicolas Christinat'
'Justus T\"onnemann'
'Christian Sch\"uttler'
'Rosario Scopelliti'
'Kay Severin'

_publ_section_title
;
 Synthesis of Molecular Nanostructures by Multicomponent Condensation
 Reactions in a Ball Mill
;
_journal_name_full 'Journal of the American Chemical Society'
_journal_page_first 3154
_journal_page_last 3155
_journal_paper_doi 10.1021/ja809279s
_journal_volume 131
_journal_year 2009
_chemical_formula_moiety 'C123 H120 B6 N6 O12'
_chemical_formula_sum 'C123 H120 B6 N6 O12'
_chemical_formula_weight 1939.11
_chemical_name_systematic
; 
 ? 
;
_space_group_IT_number 2
_symmetry_cell_setting triclinic
_symmetry_space_group_name_Hall '-P 1'
_symmetry_space_group_name_H-M 'P -1'
_atom_sites_solution_hydrogens geom
_atom_sites_solution_primary direct
_atom_sites_solution_secondary difmap
_audit_creation_method SHELXL-97
_cell_angle_alpha 82.86(7)
_cell_angle_beta 74.86(6)
_cell_angle_gamma 63.57(4)
_cell_formula_units_Z 2
_cell_length_a 17.665(8)
_cell_length_b 18.127(10)
_cell_length_c 30.45(3)
_cell_measurement_reflns_used 43
_cell_measurement_temperature 100(2)
_cell_measurement_theta_max 10.578
_cell_measurement_theta_min 3.386
_cell_volume 8428(11)
_computing_cell_refinement 'Dirax/lsq (Duisenberg & Schreurs, 1989-2000)'
_computing_data_collection 'Collect (Bruker AXS BV, 1997-2004)'
_computing_data_reduction 'EvalCCD (Duisenberg & Schreurs, 1990-2000)'
_computing_molecular_graphics 'Bruker SHELXTL'
_computing_publication_material 'Bruker SHELXTL'
_computing_structure_refinement 'SHELXL-97 (Sheldrick, 1997)'
_computing_structure_solution 'SHELXS-97 (Sheldrick, 1990)'
_diffrn_ambient_temperature 100(2)
_diffrn_measured_fraction_theta_full 0.976
_diffrn_measured_fraction_theta_max 0.976
_diffrn_measurement_device_type 'Bruker APEX II CCD'
_diffrn_measurement_method 'phi and omega scans'
_diffrn_radiation_monochromator graphite
_diffrn_radiation_source 'fine-focus sealed tube'
_diffrn_radiation_type MoK\a
_diffrn_radiation_wavelength 0.71073
_diffrn_reflns_av_R_equivalents 0.1681
_diffrn_reflns_av_sigmaI/netI 0.2384
_diffrn_reflns_limit_h_max 19
_diffrn_reflns_limit_h_min -19
_diffrn_reflns_limit_k_max 19
_diffrn_reflns_limit_k_min -19
_diffrn_reflns_limit_l_max 33
_diffrn_reflns_limit_l_min -33
_diffrn_reflns_number 76212
_diffrn_reflns_theta_full 22.99
_diffrn_reflns_theta_max 22.99
_diffrn_reflns_theta_min 3.30
_exptl_absorpt_coefficient_mu 0.048
_exptl_absorpt_correction_T_max 1.0000
_exptl_absorpt_correction_T_min 0.9108
_exptl_absorpt_correction_type multi-scan
_exptl_absorpt_process_details 'SADABS V2.10, Sheldrick, G.M., 2003'
_exptl_crystal_colour colourless
_exptl_crystal_density_diffrn 0.764
_exptl_crystal_density_method 'not measured'
_exptl_crystal_description needle
_exptl_crystal_F_000 2052
_exptl_crystal_size_max 0.44
_exptl_crystal_size_mid 0.13
_exptl_crystal_size_min 0.13
_platon_squeeze_details
;
;
_refine_diff_density_max 0.624
_refine_diff_density_min -0.311
_refine_diff_density_rms 0.081
_refine_ls_extinction_method none
_refine_ls_goodness_of_fit_ref 0.967
_refine_ls_hydrogen_treatment riding
_refine_ls_matrix_type full
_refine_ls_number_parameters 1300
_refine_ls_number_reflns 22857
_refine_ls_number_restraints 10
_refine_ls_restrained_S_all 0.969
_refine_ls_R_factor_all 0.2687
_refine_ls_R_factor_gt 0.1541
_refine_ls_shift/su_max 0.001
_refine_ls_shift/su_mean 0.000
_refine_ls_structure_factor_coef Fsqd
_refine_ls_weighting_details 'calc w=1/[\s^2^(Fo^2^)+(0.2000P)^2^+0.0000P] where P=(Fo^2^+2Fc^2^)/3'
_refine_ls_weighting_scheme calc
_refine_ls_wR_factor_gt 0.3645
_refine_ls_wR_factor_ref 0.4199
_reflns_number_gt 7152
_reflns_number_total 22857
_reflns_threshold_expression >2sigma(I)
_cod_data_source_file ja809279s_si_002.cif
_cod_data_source_block cage_6
_cod_original_cell_volume 8429(11)
_cod_original_sg_symbol_H-M P-1
_cod_database_code 4104288

loop_
_symmetry_equiv_pos_as_xyz
'x, y, z'
'-x, -y, -z'

loop_
_atom_site_label
_atom_site_type_symbol
_atom_site_fract_x
_atom_site_fract_y
_atom_site_fract_z
_atom_site_U_iso_or_equiv
_atom_site_adp_type
_atom_site_occupancy
_atom_site_symmetry_multiplicity
_atom_site_calc_flag
_atom_site_refinement_flags
O1 O 0.3722(4) -0.0684(4) 0.5264(2) 0.0838(19) Uani 1 1 d .
O2 O 0.2809(4) 0.0770(3) 0.5264(2) 0.0724(16) Uani 1 1 d .
O3 O 0.4125(4) 0.0950(4) 0.41148(18) 0.0691(17) Uani 1 1 d .
O4 O 0.3293(4) 0.0539(3) 0.37801(18) 0.0701(16) Uani 1 1 d .
O5 O 0.6763(5) 0.6186(5) 0.5772(2) 0.112(2) Uani 1 1 d .
O6 O 0.5224(4) 0.7030(4) 0.5758(2) 0.092(2) Uani 1 1 d .
O7 O 0.5951(4) 0.6663(4) 0.4485(2) 0.094(2) Uani 1 1 d .
O8 O 0.6203(5) 0.7853(5) 0.4402(2) 0.108(2) Uani 1 1 d .
O9 O -0.1137(5) 0.9505(4) 0.7474(2) 0.106(2) Uani 1 1 d .
O10 O -0.1687(4) 0.8876(4) 0.7088(2) 0.0840(19) Uani 1 1 d .
O11 O -0.0309(4) 0.9216(4) 0.5984(3) 0.096(2) Uani 1 1 d .
O12 O -0.1468(5) 1.0572(5) 0.5946(3) 0.100(2) Uani 1 1 d .
N1 N 0.3489(4) 0.0580(4) 0.8955(3) 0.0568(18) Uani 1 1 d .
N2 N 0.1935(5) 0.5895(5) 0.1295(3) 0.086(3) Uani 1 1 d .
N3 N 0.4808(4) 0.3249(4) 0.9142(2) 0.0645(19) Uani 1 1 d .
N4 N 0.2901(4) 0.8698(4) 0.1413(3) 0.0620(19) Uani 1 1 d .
N5 N 0.1134(4) 0.3962(4) 0.9788(2) 0.0598(18) Uani 1 1 d .
N6 N -0.0861(7) 0.9266(9) 0.2252(3) 0.156(6) Uani 1 1 d D
B1 B 0.3294(8) 0.0058(8) 0.5490(4) 0.069(3) Uani 1 1 d .
B2 B 0.3699(7) 0.1026(7) 0.3807(4) 0.068(3) Uani 1 1 d .
B3 B 0.5871(12) 0.6414(9) 0.5940(4) 0.102(5) Uani 1 1 d .
B4 B 0.5852(8) 0.7436(8) 0.4262(3) 0.075(3) Uani 1 1 d .
B5 B -0.1359(9) 0.8890(7) 0.7393(5) 0.086(4) Uani 1 1 d .
B6 B -0.0860(9) 0.9821(9) 0.5748(5) 0.086(4) Uani 1 1 d .
C1 C 0.4075(6) 0.0166(5) 0.8636(3) 0.063(2) Uani 1 1 d .
H1 H 0.4649 -0.0150 0.8677 0.075 Uiso 1 1 calc R
C2 C 0.3878(5) 0.0166(5) 0.8199(3) 0.055(2) Uani 1 1 d .
C3 C 0.4551(7) -0.0373(5) 0.7853(4) 0.088(3) Uani 1 1 d .
H3 H 0.5107 -0.0717 0.7912 0.106 Uiso 1 1 calc R
C4 C 0.4396(6) -0.0396(5) 0.7436(3) 0.070(3) Uani 1 1 d .
H4 H 0.4861 -0.0738 0.7207 0.084 Uiso 1 1 calc R
C5 C 0.3612(6) 0.0047(6) 0.7340(3) 0.067(2) Uani 1 1 d .
C6 C 0.2938(6) 0.0636(5) 0.7683(3) 0.068(2) Uani 1 1 d .
H6 H 0.2406 0.1016 0.7610 0.081 Uiso 1 1 calc R
C7 C 0.3060(5) 0.0647(5) 0.8103(3) 0.059(2) Uani 1 1 d .
H7 H 0.2591 0.0982 0.8334 0.071 Uiso 1 1 calc R
C8 C 0.3491(6) 0.0047(6) 0.6883(3) 0.066(3) Uani 1 1 d .
C9 C 0.3822(6) -0.0638(6) 0.6640(3) 0.074(3) Uani 1 1 d .
H9 H 0.4129 -0.1149 0.6778 0.088 Uiso 1 1 calc R
C10 C 0.3746(5) -0.0648(6) 0.6216(4) 0.071(3) Uani 1 1 d .
H10 H 0.3988 -0.1165 0.6072 0.086 Uiso 1 1 calc R
C11 C 0.3327(6) 0.0064(6) 0.5975(3) 0.078(3) Uani 1 1 d .
C12 C 0.2914(6) 0.0817(7) 0.6225(4) 0.080(3) Uani 1 1 d .
H12 H 0.2598 0.1317 0.6082 0.096 Uiso 1 1 calc R
C13 C 0.2964(5) 0.0833(6) 0.6655(3) 0.067(2) Uani 1 1 d .
H13 H 0.2668 0.1337 0.6817 0.080 Uiso 1 1 calc R
C14 C 0.3711(6) -0.0771(6) 0.4827(3) 0.076(3) Uani 1 1 d .
H14A H 0.3272 -0.0973 0.4834 0.091 Uiso 1 1 calc R
H14B H 0.4285 -0.1196 0.4677 0.091 Uiso 1 1 calc R
C15 C 0.2716(5) 0.0739(5) 0.4817(3) 0.059(2) Uani 1 1 d .
H15A H 0.2661 0.1262 0.4655 0.071 Uiso 1 1 calc R
H15B H 0.2180 0.0677 0.4836 0.071 Uiso 1 1 calc R
C16 C 0.3513(6) 0.0005(6) 0.4546(3) 0.066(3) Uani 1 1 d .
C17 C 0.4274(5) 0.0238(5) 0.4403(3) 0.063(2) Uani 1 1 d .
H17A H 0.4408 0.0337 0.4680 0.076 Uiso 1 1 calc R
H17B H 0.4791 -0.0234 0.4243 0.076 Uiso 1 1 calc R
C18 C 0.3344(6) -0.0115(5) 0.4129(3) 0.077(3) Uani 1 1 d .
H18A H 0.2788 -0.0164 0.4203 0.093 Uiso 1 1 calc R
H18B H 0.3808 -0.0644 0.3996 0.093 Uiso 1 1 calc R
C19 C 0.3570(6) 0.1735(5) 0.3420(3) 0.079(3) Uani 1 1 d .
C20 C 0.3131(6) 0.1767(5) 0.3086(3) 0.084(3) Uani 1 1 d .
H20 H 0.2956 0.1347 0.3071 0.101 Uiso 1 1 calc R
C21 C 0.2960(7) 0.2429(6) 0.2776(3) 0.080(3) Uani 1 1 d .
H21 H 0.2574 0.2524 0.2587 0.096 Uiso 1 1 calc R
C22 C 0.3354(7) 0.2934(6) 0.2748(3) 0.082(3) Uani 1 1 d .
C23 C 0.3895(6) 0.2862(7) 0.3021(3) 0.081(3) Uani 1 1 d .
H23 H 0.4194 0.3200 0.2976 0.097 Uiso 1 1 calc R
C24 C 0.3981(5) 0.2263(6) 0.3368(3) 0.078(3) Uani 1 1 d .
H24 H 0.4326 0.2212 0.3572 0.094 Uiso 1 1 calc R
C25 C 0.3194(5) 0.3628(4) 0.2384(2) 0.079(3) Uani 1 1 d G
C26 C 0.2356(5) 0.4041(4) 0.2315(2) 0.111(4) Uani 1 1 d G
H26 H 0.1902 0.3922 0.2505 0.133 Uiso 1 1 calc R
C27 C 0.2182(5) 0.4627(4) 0.1970(3) 0.096(3) Uani 1 1 d G
H27 H 0.1609 0.4909 0.1923 0.115 Uiso 1 1 calc R
C28 C 0.2846(6) 0.4801(4) 0.1693(2) 0.085(3) Uani 1 1 d G
C29 C 0.3684(5) 0.4388(5) 0.1761(2) 0.109(4) Uani 1 1 d G
H29 H 0.4137 0.4507 0.1572 0.131 Uiso 1 1 calc R
C30 C 0.3858(4) 0.3802(4) 0.2107(3) 0.119(4) Uani 1 1 d G
H30 H 0.4431 0.3519 0.2154 0.143 Uiso 1 1 calc R
C31 C 0.2671(7) 0.5442(6) 0.1346(3) 0.085(3) Uani 1 1 d .
H31 H 0.3149 0.5515 0.1149 0.102 Uiso 1 1 calc R
C32 C 0.4369(6) 0.3441(5) 0.8858(3) 0.060(2) Uani 1 1 d .
H32 H 0.3875 0.3326 0.8927 0.073 Uiso 1 1 calc R
C33 C 0.4558(6) 0.3840(5) 0.8417(3) 0.065(2) Uani 1 1 d .
C34 C 0.5317(7) 0.4006(6) 0.8308(4) 0.091(3) Uani 1 1 d .
H34 H 0.5677 0.3848 0.8519 0.109 Uiso 1 1 calc R
C35 C 0.5520(8) 0.4377(6) 0.7917(3) 0.101(4) Uani 1 1 d .
H35 H 0.6013 0.4491 0.7862 0.121 Uiso 1 1 calc R
C36 C 0.5008(6) 0.4612(5) 0.7574(3) 0.067(2) Uani 1 1 d .
C37 C 0.4272(6) 0.4441(6) 0.7717(3) 0.082(3) Uani 1 1 d .
H37 H 0.3898 0.4596 0.7514 0.098 Uiso 1 1 calc R
C38 C 0.4042(6) 0.4070(5) 0.8123(3) 0.072(3) Uani 1 1 d .
H38 H 0.3533 0.3981 0.8191 0.086 Uiso 1 1 calc R
C39 C 0.5176(8) 0.5028(6) 0.7152(3) 0.081(3) Uani 1 1 d .
C40 C 0.6042(7) 0.4894(6) 0.6962(3) 0.092(3) Uani 1 1 d .
H40 H 0.6483 0.4511 0.7106 0.110 Uiso 1 1 calc R
C41 C 0.6267(8) 0.5289(7) 0.6585(4) 0.102(3) Uani 1 1 d .
H41 H 0.6855 0.5206 0.6483 0.123 Uiso 1 1 calc R
C42 C 0.5662(8) 0.5817(8) 0.6340(3) 0.093(3) Uani 1 1 d .
C43 C 0.4839(9) 0.5975(8) 0.6530(5) 0.139(5) Uani 1 1 d .
H43 H 0.4389 0.6362 0.6393 0.167 Uiso 1 1 calc R
C44 C 0.4623(7) 0.5550(7) 0.6954(4) 0.096(3) Uani 1 1 d .
H44 H 0.4028 0.5680 0.7085 0.115 Uiso 1 1 calc R
C45 C 0.7010(7) 0.6661(8) 0.5418(4) 0.123(5) Uani 1 1 d .
H45A H 0.7601 0.6317 0.5241 0.148 Uiso 1 1 calc R
H45B H 0.7034 0.7121 0.5549 0.148 Uiso 1 1 calc R
C46 C 0.5471(7) 0.7508(6) 0.5402(3) 0.084(3) Uani 1 1 d .
H46A H 0.5469 0.7982 0.5533 0.101 Uiso 1 1 calc R
H46B H 0.5037 0.7727 0.5213 0.101 Uiso 1 1 calc R
C47 C 0.6386(8) 0.7018(7) 0.5093(4) 0.090(3) Uani 1 1 d .
C48 C 0.6387(6) 0.6366(6) 0.4857(3) 0.087(3) Uani 1 1 d .
H48A H 0.6996 0.5969 0.4737 0.105 Uiso 1 1 calc R
H48B H 0.6100 0.6067 0.5078 0.105 Uiso 1 1 calc R
C49 C 0.6638(7) 0.7594(8) 0.4758(3) 0.112(4) Uani 1 1 d .
H49A H 0.6522 0.8086 0.4922 0.135 Uiso 1 1 calc R
H49B H 0.7272 0.7318 0.4625 0.135 Uiso 1 1 calc R
C50 C 0.5468(6) 0.7701(6) 0.3872(3) 0.074(3) Uani 1 1 d .
C51 C 0.5531(6) 0.8342(6) 0.3579(3) 0.070(3) Uani 1 1 d .
H51 H 0.5838 0.8624 0.3635 0.084 Uiso 1 1 calc R
C52 C 0.5152(6) 0.8575(5) 0.3203(3) 0.082(3) Uani 1 1 d .
H52 H 0.5207 0.9015 0.3014 0.098 Uiso 1 1 calc R
C53 C 0.4709(6) 0.8194(6) 0.3100(3) 0.076(3) Uani 1 1 d .
C54 C 0.4603(8) 0.7602(7) 0.3367(4) 0.118(4) Uani 1 1 d .
H54 H 0.4284 0.7344 0.3297 0.142 Uiso 1 1 calc R
C55 C 0.4972(7) 0.7331(7) 0.3773(4) 0.112(4) Uani 1 1 d .
H55 H 0.4878 0.6912 0.3966 0.134 Uiso 1 1 calc R
C56 C 0.4321(7) 0.8456(6) 0.2708(4) 0.084(3) Uani 1 1 d .
C57 C 0.3980(7) 0.9294(6) 0.2538(3) 0.092(3) Uani 1 1 d .
H57 H 0.4032 0.9696 0.2686 0.110 Uiso 1 1 calc R
C58 C 0.3588(7) 0.9547(6) 0.2178(3) 0.084(3) Uani 1 1 d .
H58 H 0.3405 1.0101 0.2072 0.100 Uiso 1 1 calc R
C59 C 0.3462(6) 0.8980(5) 0.1969(3) 0.071(3) Uani 1 1 d .
C60 C 0.3893(6) 0.8127(5) 0.2091(3) 0.074(3) Uani 1 1 d .
H60 H 0.3930 0.7711 0.1914 0.088 Uiso 1 1 calc R
C61 C 0.4250(7) 0.7913(6) 0.2461(3) 0.092(3) Uani 1 1 d .
H61 H 0.4464 0.7351 0.2554 0.110 Uiso 1 1 calc R
C62 C 0.2977(6) 0.9223(6) 0.1614(3) 0.072(3) Uani 1 1 d .
H62 H 0.2712 0.9789 0.1533 0.086 Uiso 1 1 calc R
C63 C 0.0471(6) 0.4089(4) 0.9631(3) 0.057(2) Uani 1 1 d .
H63 H 0.0193 0.3733 0.9724 0.069 Uiso 1 1 calc R
C64 C 0.0131(5) 0.4780(4) 0.9307(3) 0.058(2) Uani 1 1 d .
C65 C 0.0495(5) 0.5349(6) 0.9203(3) 0.070(3) Uani 1 1 d .
H65 H 0.0913 0.5294 0.9363 0.084 Uiso 1 1 calc R
C66 C 0.0297(6) 0.5969(5) 0.8892(3) 0.064(2) Uani 1 1 d .
H66 H 0.0600 0.6305 0.8814 0.077 Uiso 1 1 calc R
C67 C -0.0357(6) 0.6082(4) 0.8701(3) 0.059(2) Uani 1 1 d .
C68 C -0.0718(5) 0.5507(5) 0.8769(3) 0.061(2) Uani 1 1 d .
H68 H -0.1121 0.5542 0.8604 0.073 Uiso 1 1 calc R
C69 C -0.0441(6) 0.4871(6) 0.9100(3) 0.071(3) Uani 1 1 d .
H69 H -0.0699 0.4497 0.9167 0.085 Uiso 1 1 calc R
C70 C -0.0660(6) 0.6791(5) 0.8372(3) 0.069(3) Uani 1 1 d .
C71 C -0.0689(6) 0.7536(6) 0.8450(3) 0.079(3) Uani 1 1 d .
H71 H -0.0540 0.7588 0.8719 0.094 Uiso 1 1 calc R
C72 C -0.0921(7) 0.8217(6) 0.8162(3) 0.099(4) Uani 1 1 d .
H72 H -0.0969 0.8726 0.8248 0.119 Uiso 1 1 calc R
C73 C -0.1079(6) 0.8152(7) 0.7754(4) 0.089(3) Uani 1 1 d .
C74 C -0.1061(6) 0.7397(7) 0.7663(3) 0.086(3) Uani 1 1 d .
H74 H -0.1211 0.7344 0.7395 0.103 Uiso 1 1 calc R
C75 C -0.0825(6) 0.6730(6) 0.7962(3) 0.085(3) Uani 1 1 d .
H75 H -0.0777 0.6218 0.7882 0.102 Uiso 1 1 calc R
C76 C -0.1324(9) 1.0182(7) 0.7132(4) 0.122(4) Uani 1 1 d .
H76A H -0.1904 1.0627 0.7254 0.146 Uiso 1 1 calc R
H76B H -0.0894 1.0409 0.7094 0.146 Uiso 1 1 calc R
C77 C -0.1881(6) 0.9553(6) 0.6757(3) 0.080(3) Uani 1 1 d .
H77A H -0.2492 0.9962 0.6859 0.096 Uiso 1 1 calc R
H77B H -0.1819 0.9336 0.6460 0.096 Uiso 1 1 calc R
C78 C -0.1308(7) 0.9965(7) 0.6696(4) 0.077(3) Uani 1 1 d .
C79 C -0.0371(8) 0.9388(8) 0.6460(4) 0.106(4) Uani 1 1 d .
H79A H 0.0019 0.9645 0.6460 0.128 Uiso 1 1 calc R
H79B H -0.0176 0.8863 0.6632 0.128 Uiso 1 1 calc R
C80 C -0.1561(8) 1.0732(6) 0.6395(4) 0.100(3) Uani 1 1 d .
H80A H -0.2174 1.1112 0.6521 0.120 Uiso 1 1 calc R
H80B H -0.1199 1.1015 0.6404 0.120 Uiso 1 1 calc R
C81 C -0.0804(7) 0.9661(8) 0.5273(4) 0.082(3) Uani 1 1 d .
C82 C -0.1280(6) 1.0299(6) 0.5005(4) 0.080(3) Uani 1 1 d .
H82 H -0.1633 1.0830 0.5134 0.096 Uiso 1 1 calc R
C83 C -0.1258(6) 1.0184(7) 0.4543(4) 0.086(3) Uani 1 1 d .
H83 H -0.1558 1.0632 0.4362 0.103 Uiso 1 1 calc R
C84 C -0.0785(8) 0.9400(7) 0.4373(4) 0.095(4) Uani 1 1 d .
C85 C -0.0322(6) 0.8743(7) 0.4627(5) 0.096(3) Uani 1 1 d .
H85 H 0.0008 0.8207 0.4501 0.115 Uiso 1 1 calc R
C86 C -0.0350(8) 0.8881(9) 0.5062(5) 0.096(4) Uani 1 1 d .
H86 H -0.0045 0.8422 0.5235 0.116 Uiso 1 1 calc R
C87 C -0.0727(7) 0.9265(8) 0.3902(3) 0.114(6) Uani 1 1 d G
C88 C -0.1354(6) 0.9908(6) 0.3714(4) 0.161(8) Uani 1 1 d G
H88 H -0.1771 1.0374 0.3892 0.193 Uiso 1 1 calc R
C89 C -0.1371(6) 0.9870(6) 0.3263(4) 0.258(14) Uani 1 1 d G
H89 H -0.1800 1.0310 0.3134 0.309 Uiso 1 1 calc R
C90 C -0.0762(8) 0.9189(8) 0.3002(3) 0.230(14) Uani 1 1 d GD
C91 C -0.0135(7) 0.8545(5) 0.3191(4) 0.163(7) Uani 1 1 d G
H91 H 0.0282 0.8080 0.3012 0.195 Uiso 1 1 calc R
C92 C -0.0118(7) 0.8584(6) 0.3641(4) 0.164(7) Uani 1 1 d G
H92 H 0.0311 0.8144 0.3770 0.196 Uiso 1 1 calc R
C93 C -0.0437(10) 0.8858(8) 0.2524(4) 0.226(11) Uani 1 1 d D
H93 H 0.0071 0.8359 0.2441 0.271 Uiso 1 1 calc R
C94 C 0.3527(5) 0.1416(4) 0.9514(3) 0.053(2) Uani 1 1 d .
C95 C 0.4142(4) 0.1701(4) 0.9457(2) 0.0421(18) Uani 1 1 d .
C96 C 0.3904(5) 0.2512(4) 0.9617(2) 0.0458(19) Uani 1 1 d .
C97 C 0.3062(4) 0.2990(4) 0.9836(3) 0.051(2) Uani 1 1 d .
C98 C 0.2413(4) 0.2694(4) 0.9881(3) 0.048(2) Uani 1 1 d .
C99 C 0.2605(4) 0.1917(4) 0.9744(2) 0.0389(18) Uani 1 1 d .
C100 C 0.3750(5) 0.0552(4) 0.9377(3) 0.0470(19) Uani 1 1 d .
H10B H 0.4383 0.0208 0.9334 0.056 Uiso 1 1 calc R
H10C H 0.3446 0.0299 0.9622 0.056 Uiso 1 1 calc R
C101 C 0.5052(5) 0.1216(4) 0.9204(3) 0.063(2) Uani 1 1 d .
H10D H 0.5286 0.1601 0.9034 0.076 Uiso 1 1 calc R
H10E H 0.5052 0.0865 0.8980 0.076 Uiso 1 1 calc R
C102 C 0.5692(5) 0.0634(4) 0.9531(3) 0.060(2) Uani 1 1 d U
H10F H 0.6275 0.0321 0.9345 0.090 Uiso 1 1 calc R
H10G H 0.5465 0.0251 0.9702 0.090 Uiso 1 1 calc R
H10H H 0.5720 0.0979 0.9744 0.090 Uiso 1 1 calc R
C103 C 0.4606(5) 0.2805(4) 0.9576(3) 0.057(2) Uani 1 1 d .
H10I H 0.4427 0.3176 0.9834 0.069 Uiso 1 1 calc R
H10Z H 0.5148 0.2320 0.9610 0.069 Uiso 1 1 calc R
C104 C 0.2825(5) 0.3847(4) 1.0016(3) 0.057(2) Uani 1 1 d .
H10J H 0.3216 0.4077 0.9822 0.069 Uiso 1 1 calc R
H10K H 0.2221 0.4227 1.0000 0.069 Uiso 1 1 calc R
C105 C 0.2910(5) 0.3785(4) 1.0511(3) 0.061(2) Uani 1 1 d .
H10L H 0.2795 0.4326 1.0610 0.091 Uiso 1 1 calc R
H10M H 0.3499 0.3388 1.0530 0.091 Uiso 1 1 calc R
H10N H 0.2489 0.3601 1.0707 0.091 Uiso 1 1 calc R
C106 C 0.1459(4) 0.3257(4) 1.0093(3) 0.049(2) Uani 1 1 d .
H10O H 0.1105 0.2944 1.0141 0.059 Uiso 1 1 calc R
H10P H 0.1413 0.3454 1.0392 0.059 Uiso 1 1 calc R
C107 C 0.1964(5) 0.1608(4) 0.9787(3) 0.058(2) Uani 1 1 d .
H10Q H 0.2179 0.1184 0.9553 0.070 Uiso 1 1 calc R
H10R H 0.1424 0.2065 0.9727 0.070 Uiso 1 1 calc R
C108 C 0.1751(6) 0.1234(6) 1.0254(3) 0.097(3) Uani 1 1 d .
H10S H 0.1312 0.1039 1.0261 0.145 Uiso 1 1 calc R
H10T H 0.1525 0.1653 1.0488 0.145 Uiso 1 1 calc R
H10U H 0.2278 0.0770 1.0313 0.145 Uiso 1 1 calc R
C109 C 0.1503(6) 0.7381(5) 0.1100(3) 0.060(2) Uani 1 1 d .
C110 C 0.2095(5) 0.7735(5) 0.1005(3) 0.064(2) Uani 1 1 d .
C111 C 0.1729(5) 0.8590(5) 0.1165(3) 0.060(2) Uani 1 1 d .
C112 C 0.0854(4) 0.8996(4) 0.1404(3) 0.051(2) Uani 1 1 d .
C113 C 0.0311(5) 0.8630(6) 0.1481(3) 0.059(2) Uani 1 1 d .
C114 C 0.0612(6) 0.7828(6) 0.1336(3) 0.069(3) Uani 1 1 d .
C115 C 0.1755(6) 0.6565(5) 0.0922(3) 0.071(3) Uani 1 1 d .
H11A H 0.2282 0.6423 0.0671 0.085 Uiso 1 1 calc R
H11B H 0.1283 0.6584 0.0796 0.085 Uiso 1 1 calc R
C116 C 0.2997(5) 0.7300(5) 0.0778(4) 0.069(3) Uani 1 1 d .
H11C H 0.3194 0.6708 0.0859 0.082 Uiso 1 1 calc R
H11D H 0.3343 0.7503 0.0895 0.082 Uiso 1 1 calc R
C117 C 0.3179(6) 0.7383(7) 0.0286(4) 0.105(4) Uani 1 1 d .
H11E H 0.3805 0.7081 0.0160 0.157 Uiso 1 1 calc R
H11F H 0.2992 0.7967 0.0202 0.157 Uiso 1 1 calc R
H11G H 0.2864 0.7158 0.0165 0.157 Uiso 1 1 calc R
C118 C 0.2366(5) 0.8969(5) 0.1089(3) 0.065(2) Uani 1 1 d .
H11H H 0.2745 0.8830 0.0780 0.079 Uiso 1 1 calc R
H11I H 0.2037 0.9576 0.1105 0.079 Uiso 1 1 calc R
C119 C 0.0567(5) 0.9881(4) 0.1573(3) 0.073(3) Uani 1 1 d .
H11J H 0.0107 0.9992 0.1857 0.087 Uiso 1 1 calc R
H11K H 0.1068 0.9917 0.1640 0.087 Uiso 1 1 calc R
C120 C 0.0221(6) 1.0532(4) 0.1209(3) 0.073(3) Uani 1 1 d .
H12B H 0.0089 1.1078 0.1310 0.110 Uiso 1 1 calc R
H12C H -0.0308 1.0532 0.1163 0.110 Uiso 1 1 calc R
H12D H 0.0663 1.0401 0.0922 0.110 Uiso 1 1 calc R
C121 C -0.0589(6) 0.9038(8) 0.1763(4) 0.108(4) Uani 1 1 d D
H12E H -0.0871 0.8684 0.1740 0.130 Uiso 1 1 calc R
H12F H -0.0876 0.9556 0.1599 0.130 Uiso 1 1 calc R
C122 C -0.0024(6) 0.7426(6) 0.1422(3) 0.090(3) Uani 1 1 d .
H12Z H 0.0310 0.6821 0.1443 0.108 Uiso 1 1 calc R
H12G H -0.0439 0.7616 0.1719 0.108 Uiso 1 1 calc R
C123 C -0.0529(7) 0.7612(7) 0.1062(3) 0.098(3) Uani 1 1 d .
H12H H -0.0942 0.7366 0.1150 0.148 Uiso 1 1 calc R
H12I H -0.0128 0.7381 0.0771 0.148 Uiso 1 1 calc R
H12J H -0.0847 0.8210 0.1029 0.148 Uiso 1 1 calc R

loop_
_atom_site_aniso_label
_atom_site_aniso_U_11
_atom_site_aniso_U_22
_atom_site_aniso_U_33
_atom_site_aniso_U_23
_atom_site_aniso_U_13
_atom_site_aniso_U_12
O1 0.106(5) 0.077(5) 0.074(5) 0.016(4) -0.025(4) -0.047(4)
O2 0.081(4) 0.059(4) 0.082(4) 0.004(3) -0.024(3) -0.033(3)
O3 0.081(4) 0.089(5) 0.058(4) 0.034(3) -0.034(3) -0.054(4)
O4 0.104(5) 0.055(4) 0.079(4) 0.020(3) -0.038(3) -0.055(4)
O5 0.114(6) 0.112(6) 0.113(6) 0.046(5) -0.023(5) -0.065(5)
O6 0.101(5) 0.067(4) 0.088(5) 0.025(4) -0.022(4) -0.025(4)
O7 0.136(6) 0.091(5) 0.079(4) 0.006(4) -0.024(4) -0.072(5)
O8 0.153(7) 0.114(6) 0.098(5) 0.058(5) -0.058(5) -0.094(6)
O9 0.183(7) 0.070(5) 0.108(5) 0.033(4) -0.062(5) -0.085(5)
O10 0.122(5) 0.078(5) 0.088(5) 0.013(4) -0.041(4) -0.069(4)
O11 0.096(5) 0.078(5) 0.113(6) 0.027(5) -0.018(4) -0.048(4)
O12 0.126(6) 0.088(6) 0.098(6) 0.018(5) -0.032(5) -0.058(5)
N1 0.061(5) 0.029(4) 0.073(5) 0.001(4) -0.006(4) -0.019(4)
N2 0.079(6) 0.041(4) 0.162(8) 0.028(5) -0.046(6) -0.044(4)
N3 0.081(5) 0.034(4) 0.080(5) 0.017(4) -0.028(4) -0.025(4)
N4 0.041(4) 0.032(4) 0.119(6) -0.005(4) -0.028(4) -0.015(3)
N5 0.037(4) 0.024(4) 0.095(5) -0.004(4) -0.008(4) 0.005(3)
N6 0.125(9) 0.267(17) 0.158(10) 0.058(11) -0.047(8) -0.164(11)
B1 0.095(9) 0.080(9) 0.057(7) 0.027(7) -0.027(6) -0.062(8)
B2 0.079(8) 0.069(7) 0.061(7) 0.018(6) -0.022(6) -0.038(7)
B3 0.153(15) 0.094(11) 0.078(9) 0.004(8) 0.010(10) -0.093(11)
B4 0.119(10) 0.100(9) 0.040(6) 0.009(6) -0.009(6) -0.085(9)
B5 0.125(11) 0.074(8) 0.097(10) 0.008(7) -0.047(8) -0.067(8)
B6 0.091(10) 0.084(10) 0.082(10) 0.056(9) -0.023(8) -0.050(9)
C1 0.060(6) 0.029(5) 0.096(7) 0.000(5) -0.004(6) -0.024(5)
C2 0.059(6) 0.039(5) 0.060(6) -0.016(4) -0.010(5) -0.015(5)
C3 0.107(8) 0.051(6) 0.097(8) -0.023(6) -0.038(7) -0.011(6)
C4 0.072(7) 0.059(6) 0.085(7) -0.009(5) -0.008(6) -0.036(6)
C5 0.057(6) 0.062(6) 0.097(8) -0.016(6) -0.022(6) -0.033(5)
C6 0.084(7) 0.040(5) 0.077(7) 0.004(5) -0.028(6) -0.021(5)
C7 0.035(5) 0.040(5) 0.069(6) -0.015(4) -0.001(4) 0.010(4)
C8 0.082(7) 0.078(7) 0.072(7) 0.023(6) -0.036(5) -0.060(6)
C9 0.101(8) 0.062(7) 0.067(7) 0.011(6) -0.019(6) -0.046(6)
C10 0.076(7) 0.059(6) 0.094(8) -0.010(6) -0.022(6) -0.039(5)
C11 0.100(8) 0.065(7) 0.082(7) 0.012(6) -0.028(6) -0.045(6)
C12 0.096(8) 0.084(8) 0.080(7) 0.019(6) -0.033(6) -0.055(7)
C13 0.058(6) 0.065(6) 0.074(7) 0.008(5) 0.002(5) -0.034(5)
C14 0.102(8) 0.070(7) 0.055(6) 0.005(5) -0.029(5) -0.033(6)
C15 0.065(6) 0.055(6) 0.067(6) 0.002(5) -0.011(5) -0.036(5)
C16 0.093(7) 0.095(7) 0.040(5) 0.004(5) -0.037(5) -0.055(6)
C17 0.052(5) 0.077(6) 0.070(6) 0.012(5) -0.018(4) -0.037(5)
C18 0.082(7) 0.057(6) 0.099(7) 0.006(6) -0.021(6) -0.037(5)
C19 0.067(6) 0.058(6) 0.111(8) 0.028(6) -0.022(6) -0.032(5)
C20 0.106(8) 0.049(6) 0.123(8) 0.007(6) -0.072(7) -0.033(6)
C21 0.123(8) 0.056(6) 0.074(6) 0.026(5) -0.047(6) -0.043(6)
C22 0.124(9) 0.092(8) 0.055(6) 0.000(5) -0.020(6) -0.070(7)
C23 0.102(8) 0.132(9) 0.037(5) 0.003(6) -0.005(5) -0.081(7)
C24 0.071(6) 0.083(7) 0.100(7) 0.025(6) -0.033(5) -0.050(6)
C25 0.106(8) 0.055(6) 0.092(7) 0.025(5) -0.033(6) -0.049(6)
C26 0.129(10) 0.058(7) 0.180(12) 0.011(8) -0.095(9) -0.041(7)
C27 0.123(9) 0.052(6) 0.106(8) 0.035(6) -0.051(7) -0.028(6)
C28 0.114(9) 0.092(8) 0.058(6) 0.020(6) -0.045(6) -0.045(8)
C29 0.179(13) 0.077(8) 0.088(8) 0.023(6) -0.066(8) -0.057(9)
C30 0.139(10) 0.053(7) 0.132(10) -0.007(7) 0.018(8) -0.037(7)
C31 0.086(8) 0.062(7) 0.110(8) -0.022(6) -0.030(7) -0.026(6)
C32 0.084(7) 0.053(5) 0.063(6) 0.019(5) -0.035(5) -0.041(5)
C33 0.074(6) 0.049(5) 0.080(7) 0.021(5) -0.012(5) -0.042(5)
C34 0.122(9) 0.063(7) 0.109(8) 0.017(6) -0.039(7) -0.055(7)
C35 0.193(12) 0.060(6) 0.092(8) 0.028(6) -0.044(8) -0.092(8)
C36 0.075(7) 0.031(5) 0.092(7) 0.016(5) -0.029(6) -0.020(5)
C37 0.076(7) 0.073(7) 0.069(7) 0.008(6) -0.033(5) -0.002(6)
C38 0.086(7) 0.066(6) 0.076(7) 0.013(5) -0.022(6) -0.045(6)
C39 0.123(10) 0.049(6) 0.080(7) 0.047(6) -0.057(7) -0.038(6)
C40 0.087(8) 0.065(7) 0.101(8) 0.036(6) -0.015(6) -0.028(6)
C41 0.122(10) 0.082(8) 0.099(8) 0.032(7) -0.034(7) -0.045(8)
C42 0.101(9) 0.121(10) 0.084(7) 0.005(7) -0.023(7) -0.072(8)
C43 0.098(10) 0.134(11) 0.163(12) 0.070(10) -0.032(9) -0.047(9)
C44 0.110(9) 0.103(9) 0.092(8) 0.023(7) -0.042(7) -0.057(8)
C45 0.092(8) 0.128(10) 0.144(10) 0.098(9) -0.046(7) -0.057(8)
C46 0.122(10) 0.072(7) 0.086(7) 0.013(6) -0.045(7) -0.059(7)
C47 0.127(10) 0.086(8) 0.093(8) 0.038(7) -0.052(8) -0.072(8)
C48 0.096(8) 0.069(7) 0.075(7) 0.001(6) -0.037(6) -0.006(6)
C49 0.148(10) 0.153(11) 0.081(7) 0.076(8) -0.059(7) -0.107(9)
C50 0.087(7) 0.091(7) 0.060(6) -0.001(5) 0.001(5) -0.061(6)
C51 0.086(7) 0.085(7) 0.065(6) 0.025(5) -0.022(5) -0.064(6)
C52 0.097(8) 0.049(6) 0.108(8) 0.025(6) -0.046(6) -0.035(6)
C53 0.100(8) 0.055(6) 0.079(7) 0.002(5) -0.024(6) -0.038(6)
C54 0.158(12) 0.081(8) 0.149(11) 0.013(8) -0.057(9) -0.073(9)
C55 0.125(9) 0.120(10) 0.136(10) 0.067(8) -0.050(8) -0.100(9)
C56 0.105(8) 0.070(7) 0.094(8) -0.008(6) -0.018(6) -0.053(7)
C57 0.137(9) 0.071(7) 0.093(8) 0.009(6) -0.033(7) -0.067(7)
C58 0.149(9) 0.071(7) 0.070(6) 0.005(5) -0.047(6) -0.070(7)
C59 0.112(8) 0.048(6) 0.078(6) 0.001(5) -0.038(6) -0.050(6)
C60 0.112(8) 0.028(5) 0.090(7) -0.001(5) -0.036(6) -0.030(5)
C61 0.145(10) 0.073(7) 0.088(7) 0.020(6) -0.057(7) -0.062(7)
C62 0.081(7) 0.053(6) 0.095(7) 0.022(5) -0.026(6) -0.044(5)
C63 0.061(6) 0.016(4) 0.093(6) -0.018(4) -0.005(5) -0.018(4)
C64 0.036(5) 0.027(5) 0.112(7) -0.014(5) -0.019(5) -0.010(4)
C65 0.059(6) 0.062(6) 0.088(7) -0.022(6) -0.019(5) -0.019(5)
C66 0.069(6) 0.037(5) 0.096(7) 0.009(5) -0.034(6) -0.026(5)
C67 0.071(6) 0.027(4) 0.063(6) 0.003(4) -0.016(5) -0.008(4)
C68 0.060(6) 0.042(5) 0.077(6) -0.024(5) -0.006(5) -0.018(5)
C69 0.055(6) 0.075(7) 0.098(7) -0.030(6) -0.018(5) -0.033(5)
C70 0.084(7) 0.051(6) 0.097(7) 0.005(5) -0.037(6) -0.046(5)
C71 0.112(8) 0.072(7) 0.068(6) -0.017(6) -0.038(6) -0.041(6)
C72 0.178(11) 0.071(7) 0.060(6) 0.011(6) -0.069(7) -0.046(7)
C73 0.076(7) 0.096(9) 0.100(8) 0.020(7) -0.026(6) -0.045(6)
C74 0.117(8) 0.101(8) 0.075(7) 0.021(6) -0.042(6) -0.073(7)
C75 0.112(8) 0.076(7) 0.074(7) -0.010(6) -0.038(6) -0.037(6)
C76 0.170(12) 0.088(9) 0.129(10) -0.001(8) -0.025(9) -0.081(9)
C77 0.082(7) 0.079(7) 0.098(7) 0.014(6) -0.022(6) -0.055(6)
C78 0.083(8) 0.086(7) 0.104(8) 0.013(7) -0.054(7) -0.059(7)
C79 0.125(11) 0.113(10) 0.142(11) 0.056(9) -0.076(9) -0.094(9)
C80 0.153(10) 0.053(6) 0.116(9) 0.021(7) -0.057(8) -0.056(7)
C81 0.069(7) 0.097(9) 0.107(10) 0.018(8) -0.029(7) -0.059(7)
C82 0.064(6) 0.057(6) 0.135(10) 0.041(7) -0.043(7) -0.041(5)
C83 0.073(7) 0.081(8) 0.091(8) 0.030(7) -0.019(6) -0.032(6)
C84 0.113(9) 0.067(8) 0.087(8) -0.023(7) 0.041(7) -0.052(7)
C85 0.086(8) 0.059(7) 0.131(11) 0.024(8) -0.021(7) -0.030(6)
C86 0.111(9) 0.116(11) 0.101(9) 0.033(8) -0.045(8) -0.080(9)
C87 0.074(9) 0.189(16) 0.104(11) 0.054(11) -0.037(8) -0.083(10)
C88 0.192(17) 0.25(2) 0.125(12) -0.037(14) 0.004(12) -0.185(18)
C89 0.100(12) 0.22(2) 0.46(4) -0.09(2) 0.048(19) -0.108(14)
C90 0.49(4) 0.41(3) 0.040(7) 0.108(14) -0.111(14) -0.42(3)
C91 0.277(19) 0.111(11) 0.069(9) -0.025(8) 0.019(11) -0.083(13)
C92 0.198(15) 0.084(9) 0.164(15) -0.063(10) 0.067(13) -0.065(10)
C93 0.27(2) 0.24(2) 0.30(3) 0.15(2) -0.11(2) -0.24(2)
C94 0.043(5) 0.023(4) 0.095(6) 0.010(4) -0.025(5) -0.012(4)
C95 0.021(4) 0.029(4) 0.062(5) -0.006(4) 0.005(4) -0.004(4)
C96 0.050(5) 0.019(4) 0.069(5) -0.005(4) -0.009(4) -0.017(4)
C97 0.015(4) 0.035(4) 0.098(6) 0.023(4) -0.015(4) -0.009(4)
C98 0.031(5) 0.026(4) 0.078(6) 0.001(4) -0.012(4) -0.004(4)
C99 0.032(4) 0.021(4) 0.076(5) -0.001(4) -0.018(4) -0.019(4)
C100 0.045(5) 0.022(4) 0.069(6) -0.006(4) -0.011(4) -0.009(4)
C101 0.100(7) 0.030(4) 0.061(5) 0.020(4) -0.023(5) -0.032(5)
C102 0.045(4) 0.027(4) 0.089(5) 0.007(4) -0.038(4) 0.011(3)
C103 0.052(5) 0.021(4) 0.079(6) -0.009(4) 0.000(4) -0.003(4)
C104 0.054(5) 0.028(4) 0.086(6) -0.012(4) 0.017(4) -0.029(4)
C105 0.076(6) 0.022(4) 0.082(6) -0.007(4) -0.003(5) -0.027(4)
C106 0.042(5) 0.027(4) 0.078(6) -0.010(4) -0.005(4) -0.016(4)
C107 0.051(5) 0.021(4) 0.089(6) 0.001(4) -0.010(4) -0.008(4)
C108 0.094(8) 0.053(6) 0.132(9) 0.000(6) -0.017(7) -0.028(6)
C109 0.082(7) 0.031(4) 0.090(6) 0.013(4) -0.023(5) -0.047(5)
C110 0.064(6) 0.031(5) 0.119(7) 0.005(5) -0.043(5) -0.030(5)
C111 0.072(6) 0.049(5) 0.070(6) 0.016(5) -0.022(5) -0.038(5)
C112 0.009(4) 0.036(4) 0.076(6) 0.005(4) -0.001(4) 0.011(4)
C113 0.050(6) 0.070(6) 0.085(6) 0.015(5) -0.025(5) -0.047(5)
C114 0.067(7) 0.079(7) 0.105(7) 0.006(6) -0.041(6) -0.061(6)
C115 0.087(7) 0.072(6) 0.085(6) 0.027(5) -0.036(5) -0.060(6)
C116 0.017(5) 0.034(5) 0.139(9) -0.020(6) -0.007(5) 0.002(4)
C117 0.062(7) 0.101(9) 0.153(11) -0.070(8) -0.004(7) -0.031(6)
C118 0.077(6) 0.047(5) 0.087(6) -0.021(5) -0.009(5) -0.040(5)
C119 0.057(6) 0.030(5) 0.121(8) -0.028(5) -0.004(5) -0.013(4)
C120 0.089(7) 0.021(4) 0.090(6) 0.007(4) -0.036(5) 0.000(4)
C121 0.057(7) 0.132(10) 0.113(9) -0.022(8) 0.009(7) -0.031(7)
C122 0.097(8) 0.087(7) 0.109(8) 0.023(6) -0.025(6) -0.066(7)
C123 0.102(8) 0.104(8) 0.112(8) -0.008(7) -0.034(7) -0.057(7)

loop_
_atom_type_symbol
_atom_type_description
_atom_type_scat_dispersion_real
_atom_type_scat_dispersion_imag
_atom_type_scat_source
C C 0.0033 0.0016 'International Tables Vol C Tables 4.2.6.8 and 6.1.1.4'
H H 0.0000 0.0000 'International Tables Vol C Tables 4.2.6.8 and 6.1.1.4'
B B 0.0013 0.0007 'International Tables Vol C Tables 4.2.6.8 and 6.1.1.4'
N N 0.0061 0.0033 'International Tables Vol C Tables 4.2.6.8 and 6.1.1.4'
O O 0.0106 0.0060 'International Tables Vol C Tables 4.2.6.8 and 6.1.1.4'

loop_
_geom_angle_atom_site_label_1
_geom_angle_atom_site_label_2
_geom_angle_atom_site_label_3
_geom_angle
C14 O1 B1 123.8(8)
B1 O2 C15 121.8(8)
B2 O3 C17 116.1(7)
B2 O4 C18 117.2(7)
C45 O5 B3 117.5(9)
B3 O6 C46 117.5(8)
B4 O7 C48 121.2(8)
B4 O8 C49 124.1(8)
B5 O9 C76 112.5(8)
B5 O10 C77 119.7(8)
B6 O11 C79 118.0(10)
C80 O12 B6 121.2(9)
C1 N1 C100 115.9(7)
C31 N2 C115 122.9(8)
C32 N3 C103 121.5(7)
C62 N4 C118 119.7(7)
C63 N5 C106 119.6(7)
C93 N6 C121 122.0(12)
O1 B1 O2 118.9(9)
O1 B1 C11 118.5(10)
O2 B1 C11 122.5(11)
O3 B2 O4 125.1(8)
O3 B2 C19 122.2(9)
O4 B2 C19 112.6(8)
O6 B3 O5 124.8(9)
O6 B3 C42 121.6(13)
O5 B3 C42 113.3(13)
O8 B4 O7 117.2(9)
O8 B4 C50 121.7(9)
O7 B4 C50 120.8(9)
O10 B5 O9 127.3(10)
O10 B5 C73 123.1(10)
O9 B5 C73 109.6(10)
O11 B6 O12 121.7(12)
O11 B6 C81 118.7(13)
O12 B6 C81 119.6(11)
N1 C1 C2 119.7(8)
N1 C1 H1 120.1
C2 C1 H1 120.1
C7 C2 C3 118.1(8)
C7 C2 C1 123.8(8)
C3 C2 C1 118.0(8)
C4 C3 C2 120.1(9)
C4 C3 H3 119.9
C2 C3 H3 119.9
C5 C4 C3 122.7(9)
C5 C4 H4 118.6
C3 C4 H4 118.6
C4 C5 C8 120.8(9)
C4 C5 C6 117.0(9)
C8 C5 C6 121.3(9)
C7 C6 C5 121.1(8)
C7 C6 H6 119.4
C5 C6 H6 119.4
C6 C7 C2 120.3(8)
C6 C7 H7 119.9
C2 C7 H7 119.9
C9 C8 C5 123.1(9)
C9 C8 C13 115.4(8)
C5 C8 C13 121.6(9)
C8 C9 C10 123.9(9)
C8 C9 H9 118.0
C10 C9 H9 118.0
C9 C10 C11 123.3(9)
C9 C10 H10 118.3
C11 C10 H10 118.3
C10 C11 C12 115.5(9)
C10 C11 B1 123.3(10)
C12 C11 B1 121.2(10)
C13 C12 C11 121.8(10)
C13 C12 H12 119.1
C11 C12 H12 119.1
C12 C13 C8 119.8(9)
C12 C13 H13 120.1
C8 C13 H13 120.1
O1 C14 C16 114.4(7)
O1 C14 H14A 108.7
C16 C14 H14A 108.7
O1 C14 H14B 108.7
C16 C14 H14B 108.7
H14A C14 H14B 107.6
O2 C15 C16 111.0(7)
O2 C15 H15A 109.4
C16 C15 H15A 109.4
O2 C15 H15B 109.4
C16 C15 H15B 109.4
H15A C15 H15B 108.0
C18 C16 C14 109.4(8)
C18 C16 C17 105.7(7)
C14 C16 C17 112.9(7)
C18 C16 C15 110.6(8)
C14 C16 C15 110.3(7)
C17 C16 C15 108.0(7)
O3 C17 C16 114.4(6)
O3 C17 H17A 108.7
C16 C17 H17A 108.7
O3 C17 H17B 108.7
C16 C17 H17B 108.7
H17A C17 H17B 107.6
C16 C18 O4 115.7(7)
C16 C18 H18A 108.3
O4 C18 H18A 108.3
C16 C18 H18B 108.3
O4 C18 H18B 108.3
H18A C18 H18B 107.4
C24 C19 C20 118.1(8)
C24 C19 B2 121.7(9)
C20 C19 B2 119.6(8)
C21 C20 C19 118.8(8)
C21 C20 H20 120.6
C19 C20 H20 120.6
C22 C21 C20 119.3(9)
C22 C21 H21 120.4
C20 C21 H21 120.4
C21 C22 C23 124.1(9)
C21 C22 C25 118.1(8)
C23 C22 C25 117.8(8)
C22 C23 C24 116.5(9)
C22 C23 H23 121.8
C24 C23 H23 121.8
C23 C24 C19 121.8(8)
C23 C24 H24 119.1
C19 C24 H24 119.1
C26 C25 C30 120.0
C26 C25 C22 117.0(6)
C30 C25 C22 122.8(6)
C25 C26 C27 120.0
C25 C26 H26 120.0
C27 C26 H26 120.0
C28 C27 C26 120.0
C28 C27 H27 120.0
C26 C27 H27 120.0
C29 C28 C27 120.0
C29 C28 C31 118.9(7)
C27 C28 C31 121.1(7)
C28 C29 C30 120.0
C28 C29 H29 120.0
C30 C29 H29 120.0
C29 C30 C25 120.0
C29 C30 H30 120.0
C25 C30 H30 120.0
N2 C31 C28 123.1(10)
N2 C31 H31 118.4
C28 C31 H31 118.4
N3 C32 C33 124.2(8)
N3 C32 H32 117.9
C33 C32 H32 117.9
C38 C33 C34 119.6(8)
C38 C33 C32 122.3(8)
C34 C33 C32 118.1(9)
C35 C34 C33 121.3(10)
C35 C34 H34 119.4
C33 C34 H34 119.4
C34 C35 C36 122.0(10)
C34 C35 H35 119.0
C36 C35 H35 119.0
C37 C36 C39 122.6(9)
C37 C36 C35 112.2(8)
C39 C36 C35 125.1(9)
C38 C37 C36 126.7(9)
C38 C37 H37 116.7
C36 C37 H37 116.7
C33 C38 C37 118.2(8)
C33 C38 H38 120.9
C37 C38 H38 120.9
C44 C39 C40 115.9(9)
C44 C39 C36 126.6(12)
C40 C39 C36 117.2(9)
C41 C40 C39 122.4(10)
C41 C40 H40 118.8
C39 C40 H40 118.8
C40 C41 C42 121.8(11)
C40 C41 H41 119.1
C42 C41 H41 119.1
C43 C42 C41 115.7(10)
C43 C42 B3 118.9(12)
C41 C42 B3 122.9(11)
C42 C43 C44 119.9(11)
C42 C43 H43 120.0
C44 C43 H43 120.0
C39 C44 C43 123.8(11)
C39 C44 H44 118.1
C43 C44 H44 118.1
O5 C45 C47 113.2(8)
O5 C45 H45A 108.9
C47 C45 H45A 108.9
O5 C45 H45B 108.9
C47 C45 H45B 108.9
H45A C45 H45B 107.7
O6 C46 C47 113.2(8)
O6 C46 H46A 108.9
C47 C46 H46A 108.9
O6 C46 H46B 108.9
C47 C46 H46B 108.9
H46A C46 H46B 107.7
C48 C47 C49 110.4(10)
C48 C47 C45 111.3(10)
C49 C47 C45 109.7(8)
C48 C47 C46 110.4(8)
C49 C47 C46 109.6(10)
C45 C47 C46 105.4(9)
O7 C48 C47 113.6(8)
O7 C48 H48A 108.8
C47 C48 H48A 108.8
O7 C48 H48B 108.8
C47 C48 H48B 108.8
H48A C48 H48B 107.7
O8 C49 C47 114.4(8)
O8 C49 H49A 108.7
C47 C49 H49A 108.7
O8 C49 H49B 108.7
C47 C49 H49B 108.7
H49A C49 H49B 107.6
C51 C50 C55 115.7(9)
C51 C50 B4 123.5(8)
C55 C50 B4 120.8(9)
C52 C51 C50 121.5(8)
C52 C51 H51 119.3
C50 C51 H51 119.3
C53 C52 C51 122.3(9)
C53 C52 H52 118.8
C51 C52 H52 118.8
C54 C53 C52 119.7(10)
C54 C53 C56 119.5(10)
C52 C53 C56 120.8(9)
C53 C54 C55 121.1(10)
C53 C54 H54 119.4
C55 C54 H54 119.4
C50 C55 C54 119.6(9)
C50 C55 H55 120.2
C54 C55 H55 120.2
C61 C56 C57 113.5(10)
C61 C56 C53 122.3(9)
C57 C56 C53 124.3(9)
C58 C57 C56 124.3(9)
C58 C57 H57 117.8
C56 C57 H57 117.8
C57 C58 C59 119.3(9)
C57 C58 H58 120.4
C59 C58 H58 120.4
C58 C59 C60 117.0(8)
C58 C59 C62 122.1(8)
C60 C59 C62 120.7(8)
C61 C60 C59 120.2(8)
C61 C60 H60 119.9
C59 C60 H60 119.9
C60 C61 C56 124.5(9)
C60 C61 H61 117.7
C56 C61 H61 117.7
N4 C62 C59 121.5(8)
N4 C62 H62 119.3
C59 C62 H62 119.3
N5 C63 C64 121.9(7)
N5 C63 H63 119.0
C64 C63 H63 119.0
C69 C64 C65 116.8(9)
C69 C64 C63 124.4(8)
C65 C64 C63 118.7(8)
C66 C65 C64 125.3(8)
C66 C65 H65 117.4
C64 C65 H65 117.4
C67 C66 C65 116.2(8)
C67 C66 H66 121.9
C65 C66 H66 121.9
C66 C67 C68 121.4(7)
C66 C67 C70 120.0(8)
C68 C67 C70 118.4(8)
C67 C68 C69 116.2(8)
C67 C68 H68 121.9
C69 C68 H68 121.9
C64 C69 C68 123.5(9)
C64 C69 H69 118.2
C68 C69 H69 118.2
C71 C70 C75 115.4(9)
C71 C70 C67 119.5(8)
C75 C70 C67 124.7(8)
C70 C71 C72 124.6(9)
C70 C71 H71 117.7
C72 C71 H71 117.7
C73 C72 C71 119.7(9)
C73 C72 H72 120.2
C71 C72 H72 120.2
C72 C73 C74 117.3(9)
C72 C73 B5 124.9(10)
C74 C73 B5 117.6(10)
C75 C74 C73 120.8(9)
C75 C74 H74 119.6
C73 C74 H74 119.6
C70 C75 C74 121.9(9)
C70 C75 H75 119.0
C74 C75 H75 119.0
C78 C76 O9 115.8(9)
C78 C76 H76A 108.3
O9 C76 H76A 108.3
C78 C76 H76B 108.3
O9 C76 H76B 108.3
H76A C76 H76B 107.4
O10 C77 C78 112.5(7)
O10 C77 H77A 109.1
C78 C77 H77A 109.1
O10 C77 H77B 109.1
C78 C77 H77B 109.1
H77A C77 H77B 107.8
C76 C78 C77 108.3(9)
C76 C78 C80 109.4(9)
C77 C78 C80 113.5(8)
C76 C78 C79 109.8(9)
C77 C78 C79 110.5(9)
C80 C78 C79 105.3(9)
O11 C79 C78 111.5(8)
O11 C79 H79A 109.3
C78 C79 H79A 109.3
O11 C79 H79B 109.3
C78 C79 H79B 109.3
H79A C79 H79B 108.0
O12 C80 C78 113.9(9)
O12 C80 H80A 108.8
C78 C80 H80A 108.8
O12 C80 H80B 108.8
C78 C80 H80B 108.8
H80A C80 H80B 107.7
C82 C81 C86 114.4(11)
C82 C81 B6 120.1(12)
C86 C81 B6 125.3(12)
C81 C82 C83 122.8(10)
C81 C82 H82 118.6
C83 C82 H82 118.6
C84 C83 C82 117.4(10)
C84 C83 H83 121.3
C82 C83 H83 121.3
C83 C84 C85 122.2(11)
C83 C84 C87 118.8(12)
C85 C84 C87 118.9(11)
C86 C85 C84 118.6(11)
C86 C85 H85 120.7
C84 C85 H85 120.7
C85 C86 C81 124.5(12)
C85 C86 H86 117.8
C81 C86 H86 117.8
C88 C87 C92 120.0
C88 C87 C84 113.6(10)
C92 C87 C84 126.4(10)
C87 C88 C89 120.0
C87 C88 H88 120.0
C89 C88 H88 120.0
C90 C89 C88 120.0
C90 C89 H89 120.0
C88 C89 H89 120.0
C89 C90 C91 120.0
C89 C90 C93 142.6(9)
C91 C90 C93 97.2(9)
C92 C91 C90 120.0
C92 C91 H91 120.0
C90 C91 H91 120.0
C91 C92 C87 120.0
C91 C92 H92 120.0
C87 C92 H92 120.0
N6 C93 C90 116.3(11)
N6 C93 H93 121.9
C90 C93 H93 121.9
C95 C94 C99 121.6(6)
C95 C94 C100 122.3(7)
C99 C94 C100 116.1(6)
C94 C95 C96 120.1(6)
C94 C95 C101 121.2(7)
C96 C95 C101 118.6(6)
C97 C96 C95 120.2(6)
C97 C96 C103 119.9(6)
C95 C96 C103 119.7(6)
C96 C97 C98 119.1(7)
C96 C97 C104 119.5(6)
C98 C97 C104 121.4(6)
C99 C98 C97 123.1(6)
C99 C98 C106 117.7(6)
C97 C98 C106 119.1(6)
C98 C99 C107 124.0(6)
C98 C99 C94 115.7(6)
C107 C99 C94 120.2(6)
N1 C100 C94 110.3(6)
N1 C100 H10B 109.6
C94 C100 H10B 109.6
N1 C100 H10C 109.6
C94 C100 H10C 109.6
H10B C100 H10C 108.1
C95 C101 C102 113.5(6)
C95 C101 H10D 108.9
C102 C101 H10D 108.9
C95 C101 H10E 108.9
C102 C101 H10E 108.9
H10D C101 H10E 107.7
C101 C102 H10F 109.5
C101 C102 H10G 109.5
H10F C102 H10G 109.5
C101 C102 H10H 109.5
H10F C102 H10H 109.5
H10G C102 H10H 109.5
N3 C103 C96 116.5(6)
N3 C103 H10I 108.2
C96 C103 H10I 108.2
N3 C103 H10Z 108.2
C96 C103 H10Z 108.2
H10I C103 H10Z 107.3
C105 C104 C97 111.0(6)
C105 C104 H10J 109.4
C97 C104 H10J 109.4
C105 C104 H10K 109.4
C97 C104 H10K 109.4
H10J C104 H10K 108.0
C104 C105 H10L 109.5
C104 C105 H10M 109.5
H10L C105 H10M 109.5
C104 C105 H10N 109.5
H10L C105 H10N 109.5
H10M C105 H10N 109.5
N5 C106 C98 109.3(6)
N5 C106 H10O 109.8
C98 C106 H10O 109.8
N5 C106 H10P 109.8
C98 C106 H10P 109.8
H10O C106 H10P 108.3
C99 C107 C108 113.7(7)
C99 C107 H10Q 108.8
C108 C107 H10Q 108.8
C99 C107 H10R 108.8
C108 C107 H10R 108.8
H10Q C107 H10R 107.7
C107 C108 H10S 109.5
C107 C108 H10T 109.5
H10S C108 H10T 109.5
C107 C108 H10U 109.5
H10S C108 H10U 109.5
H10T C108 H10U 109.5
C110 C109 C114 121.7(7)
C110 C109 C115 120.8(8)
C114 C109 C115 117.3(7)
C109 C110 C116 123.2(7)
C109 C110 C111 115.0(8)
C116 C110 C111 121.8(7)
C112 C111 C110 121.2(7)
C112 C111 C118 122.7(7)
C110 C111 C118 115.9(7)
C113 C112 C111 121.3(8)
C113 C112 C119 122.9(7)
C111 C112 C119 115.8(7)
C112 C113 C114 120.4(8)
C112 C113 C121 120.8(9)
C114 C113 C121 118.5(8)
C113 C114 C109 120.4(6)
C113 C114 C122 119.5(9)
C109 C114 C122 120.1(8)
C109 C115 N2 111.6(7)
C109 C115 H11A 109.3
N2 C115 H11A 109.3
C109 C115 H11B 109.3
N2 C115 H11B 109.3
H11A C115 H11B 108.0
C110 C116 C117 114.7(8)
C110 C116 H11C 108.6
C117 C116 H11C 108.6
C110 C116 H11D 108.6
C117 C116 H11D 108.6
H11C C116 H11D 107.6
C116 C117 H11E 109.5
C116 C117 H11F 109.5
H11E C117 H11F 109.5
C116 C117 H11G 109.5
H11E C117 H11G 109.5
H11F C117 H11G 109.5
N4 C118 C111 113.7(7)
N4 C118 H11H 108.8
C111 C118 H11H 108.8
N4 C118 H11I 108.8
C111 C118 H11I 108.8
H11H C118 H11I 107.7
C120 C119 C112 110.6(7)
C120 C119 H11J 109.5
C112 C119 H11J 109.5
C120 C119 H11K 109.5
C112 C119 H11K 109.5
H11J C119 H11K 108.1
C119 C120 H12B 109.5
C119 C120 H12C 109.5
H12B C120 H12C 109.5
C119 C120 H12D 109.5
H12B C120 H12D 109.5
H12C C120 H12D 109.5
C113 C121 N6 127.6(9)
C113 C121 H12E 105.4
N6 C121 H12E 105.4
C113 C121 H12F 105.4
N6 C121 H12F 105.4
H12E C121 H12F 106.0
C123 C122 C114 114.4(7)
C123 C122 H12Z 108.7
C114 C122 H12Z 108.7
C123 C122 H12G 108.7
C114 C122 H12G 108.7
H12Z C122 H12G 107.6
C122 C123 H12H 109.5
C122 C123 H12I 109.5
H12H C123 H12I 109.5
C122 C123 H12J 109.5
H12H C123 H12J 109.5
H12I C123 H12J 109.5

loop_
_geom_bond_atom_site_label_1
_geom_bond_atom_site_label_2
_geom_bond_distance
O1 C14 1.366(9)
O1 B1 1.380(13)
O2 B1 1.408(12)
O2 C15 1.421(9)
O3 B2 1.308(11)
O3 C17 1.430(9)
O4 B2 1.382(11)
O4 C18 1.477(9)
O5 C45 1.397(10)
O5 B3 1.402(16)
O6 B3 1.378(17)
O6 C46 1.403(10)
O7 B4 1.435(12)
O7 C48 1.451(10)
O8 B4 1.332(11)
O8 C49 1.405(10)
O9 B5 1.404(12)
O9 C76 1.483(12)
O10 B5 1.224(12)
O10 C77 1.464(10)
O11 B6 1.372(13)
O11 C79 1.486(12)
O12 C80 1.385(11)
O12 B6 1.389(15)
N1 C1 1.241(9)
N1 C100 1.464(9)
N2 C31 1.230(10)
N2 C115 1.539(10)
N3 C32 1.228(8)
N3 C103 1.505(9)
N4 C62 1.266(10)
N4 C118 1.435(9)
N5 C63 1.295(9)
N5 C106 1.469(9)
N6 C93 1.213(9)
N6 C121 1.491(8)
B1 C11 1.493(13)
B2 C19 1.611(13)
B3 C42 1.609(15)
B4 C50 1.446(13)
B5 C73 1.605(15)
B6 C81 1.482(16)
C1 C2 1.462(11)
C1 H1 0.9500
C2 C7 1.402(10)
C2 C3 1.430(11)
C3 C4 1.376(11)
C3 H3 0.9500
C4 C5 1.347(11)
C4 H4 0.9500
C5 C8 1.463(11)
C5 C6 1.464(12)
C6 C7 1.356(10)
C6 H6 0.9500
C7 H7 0.9500
C8 C9 1.336(12)
C8 C13 1.514(11)
C9 C10 1.336(11)
C9 H9 0.9500
C10 C11 1.396(12)
C10 H10 0.9500
C11 C12 1.435(13)
C12 C13 1.339(11)
C12 H12 0.9500
C13 H13 0.9500
C14 C16 1.500(11)
C14 H14A 0.9900
C14 H14B 0.9900
C15 C16 1.560(11)
C15 H15A 0.9900
C15 H15B 0.9900
C16 C18 1.441(10)
C16 C17 1.526(10)
C17 H17A 0.9900
C17 H17B 0.9900
C18 H18A 0.9900
C18 H18B 0.9900
C19 C24 1.410(11)
C19 C20 1.413(11)
C20 C21 1.403(11)
C20 H20 0.9500
C21 C22 1.358(11)
C21 H21 0.9500
C22 C23 1.376(11)
C22 C25 1.547(10)
C23 C24 1.403(11)
C23 H23 0.9500
C24 H24 0.9500
C25 C26 1.3900
C25 C30 1.3900
C26 C27 1.3900
C26 H26 0.9500
C27 C28 1.3900
C27 H27 0.9500
C28 C29 1.3900
C28 C31 1.451(11)
C29 C30 1.3900
C29 H29 0.9500
C30 H30 0.9500
C31 H31 0.9500
C32 C33 1.477(11)
C32 H32 0.9500
C33 C38 1.342(11)
C33 C34 1.448(12)
C34 C35 1.339(11)
C34 H34 0.9500
C35 C36 1.461(12)
C35 H35 0.9500
C36 C37 1.417(12)
C36 C39 1.436(12)
C37 C38 1.384(11)
C37 H37 0.9500
C38 H38 0.9500
C39 C44 1.248(11)
C39 C40 1.406(12)
C40 C41 1.340(12)
C40 H40 0.9500
C41 C42 1.394(13)
C41 H41 0.9500
C42 C43 1.329(13)
C43 C44 1.471(14)
C43 H43 0.9500
C44 H44 0.9500
C45 C47 1.545(12)
C45 H45A 0.9900
C45 H45B 0.9900
C46 C47 1.556(14)
C46 H46A 0.9900
C46 H46B 0.9900
C47 C48 1.457(13)
C47 C49 1.498(11)
C48 H48A 0.9900
C48 H48B 0.9900
C49 H49A 0.9900
C49 H49B 0.9900
C50 C51 1.402(11)
C50 C55 1.424(12)
C51 C52 1.400(11)
C51 H51 0.9500
C52 C53 1.361(12)
C52 H52 0.9500
C53 C54 1.315(12)
C53 C56 1.455(12)
C54 C55 1.475(14)
C54 H54 0.9500
C55 H55 0.9500
C56 C61 1.377(12)
C56 C57 1.447(13)
C57 C58 1.372(11)
C57 H57 0.9500
C58 C59 1.398(11)
C58 H58 0.9500
C59 C60 1.437(11)
C59 C62 1.455(11)
C60 C61 1.363(11)
C60 H60 0.9500
C61 H61 0.9500
C62 H62 0.9500
C63 C64 1.494(11)
C63 H63 0.9500
C64 C69 1.266(10)
C64 C65 1.407(11)
C65 C66 1.356(11)
C65 H65 0.9500
C66 C67 1.351(10)
C66 H66 0.9500
C67 C68 1.416(10)
C67 C70 1.513(11)
C68 C69 1.433(11)
C68 H68 0.9500
C69 H69 0.9500
C70 C71 1.376(11)
C70 C75 1.381(11)
C71 C72 1.388(12)
C71 H71 0.9500
C72 C73 1.372(12)
C72 H72 0.9500
C73 C74 1.416(13)
C74 C75 1.393(12)
C74 H74 0.9500
C75 H75 0.9500
C76 C78 1.421(12)
C76 H76A 0.9900
C76 H76B 0.9900
C77 C78 1.469(11)
C77 H77A 0.9900
C77 H77B 0.9900
C78 C80 1.523(12)
C78 C79 1.541(14)
C79 H79A 0.9900
C79 H79B 0.9900
C80 H80A 0.9900
C80 H80B 0.9900
C81 C82 1.404(12)
C81 C86 1.416(15)
C82 C83 1.436(13)
C82 H82 0.9500
C83 C84 1.372(13)
C83 H83 0.9500
C84 C85 1.387(14)
C84 C87 1.453(13)
C85 C86 1.361(13)
C85 H85 0.9500
C86 H86 0.9500
C87 C88 1.3900
C87 C92 1.3900
C88 C89 1.3900
C88 H88 0.9500
C89 C90 1.3900
C89 H89 0.9500
C90 C91 1.3900
C90 C93 1.510(10)
C91 C92 1.3900
C91 H91 0.9500
C92 H92 0.9500
C93 H93 0.9500
C94 C95 1.361(9)
C94 C99 1.488(10)
C94 C100 1.519(9)
C95 C96 1.449(9)
C95 C101 1.488(10)
C96 C97 1.373(9)
C96 C103 1.525(9)
C97 C98 1.439(9)
C97 C104 1.551(10)
C98 C99 1.386(9)
C98 C106 1.537(9)
C99 C107 1.441(9)
C100 H10B 0.9900
C100 H10C 0.9900
C101 C102 1.627(9)
C101 H10D 0.9900
C101 H10E 0.9900
C102 H10F 0.9800
C102 H10G 0.9800
C102 H10H 0.9800
C103 H10I 0.9900
C103 H10Z 0.9900
C104 C105 1.536(10)
C104 H10J 0.9900
C104 H10K 0.9900
C105 H10L 0.9800
C105 H10M 0.9800
C105 H10N 0.9800
C106 H10O 0.9900
C106 H10P 0.9900
C107 C108 1.527(11)
C107 H10Q 0.9900
C107 H10R 0.9900
C108 H10S 0.9800
C108 H10T 0.9800
C108 H10U 0.9800
C109 C110 1.409(10)
C109 C114 1.438(11)
C109 C115 1.472(11)
C110 C116 1.443(11)
C110 C111 1.478(11)
C111 C112 1.411(10)
C111 C118 1.519(10)
C112 C113 1.351(9)
C112 C119 1.563(10)
C113 C114 1.394(12)
C113 C121 1.486(12)
C114 C122 1.545(10)
C115 H11A 0.9900
C115 H11B 0.9900
C116 C117 1.451(12)
C116 H11C 0.9900
C116 H11D 0.9900
C117 H11E 0.9800
C117 H11F 0.9800
C117 H11G 0.9800
C118 H11H 0.9900
C118 H11I 0.9900
C119 C120 1.544(10)
C119 H11J 0.9900
C119 H11K 0.9900
C120 H12B 0.9800
C120 H12C 0.9800
C120 H12D 0.9800
C121 H12E 0.9900
C121 H12F 0.9900
C122 C123 1.505(11)
C122 H12Z 0.9900
C122 H12G 0.9900
C123 H12H 0.9800
C123 H12I 0.9800
C123 H12J 0.9800

loop_
_geom_torsion_atom_site_label_1
_geom_torsion_atom_site_label_2
_geom_torsion_atom_site_label_3
_geom_torsion_atom_site_label_4
_geom_torsion
C14 O1 B1 O2 0.7(13)
C14 O1 B1 C11 177.5(8)
C15 O2 B1 O1 2.9(12)
C15 O2 B1 C11 -173.8(7)
C17 O3 B2 O4 9.0(14)
C17 O3 B2 C19 -173.1(8)
C18 O4 B2 O3 0.2(14)
C18 O4 B2 C19 -177.9(7)
C46 O6 B3 O5 -5.4(16)
C46 O6 B3 C42 -178.5(9)
C45 O5 B3 O6 5.4(17)
C45 O5 B3 C42 179.0(9)
C49 O8 B4 O7 -1.8(15)
C49 O8 B4 C50 -175.3(9)
C48 O7 B4 O8 2.3(14)
C48 O7 B4 C50 175.8(8)
C77 O10 B5 O9 0.6(18)
C77 O10 B5 C73 -176.7(9)
C76 O9 B5 O10 -1.4(18)
C76 O9 B5 C73 176.1(9)
C79 O11 B6 O12 -0.6(13)
C79 O11 B6 C81 179.7(8)
C80 O12 B6 O11 -2.0(15)
C80 O12 B6 C81 177.6(8)
C100 N1 C1 C2 -179.2(6)
N1 C1 C2 C7 3.4(11)
N1 C1 C2 C3 -174.7(7)
C7 C2 C3 C4 1.7(12)
C1 C2 C3 C4 179.9(7)
C2 C3 C4 C5 -3.2(13)
C3 C4 C5 C8 175.9(8)
C3 C4 C5 C6 6.7(12)
C4 C5 C6 C7 -9.3(12)
C8 C5 C6 C7 -178.4(7)
C5 C6 C7 C2 8.2(12)
C3 C2 C7 C6 -4.4(11)
C1 C2 C7 C6 177.6(7)
C4 C5 C8 C9 44.5(12)
C6 C5 C8 C9 -146.7(9)
C4 C5 C8 C13 -136.5(8)
C6 C5 C8 C13 32.2(11)
C5 C8 C9 C10 -177.5(8)
C13 C8 C9 C10 3.5(13)
C8 C9 C10 C11 1.6(14)
C9 C10 C11 C12 -4.9(13)
C9 C10 C11 B1 175.7(8)
O1 B1 C11 C10 -2.2(14)
O2 B1 C11 C10 174.5(8)
O1 B1 C11 C12 178.5(8)
O2 B1 C11 C12 -4.8(14)
C10 C11 C12 C13 2.8(13)
B1 C11 C12 C13 -177.8(8)
C11 C12 C13 C8 2.1(12)
C9 C8 C13 C12 -5.3(11)
C5 C8 C13 C12 175.7(7)
B1 O1 C14 C16 22.9(12)
B1 O2 C15 C16 -27.9(9)
O1 C14 C16 C18 -168.3(7)
O1 C14 C16 C17 74.4(10)
O1 C14 C16 C15 -46.5(10)
O2 C15 C16 C18 169.4(6)
O2 C15 C16 C14 48.4(8)
O2 C15 C16 C17 -75.4(7)
B2 O3 C17 C16 -39.0(10)
C18 C16 C17 O3 57.4(10)
C14 C16 C17 O3 176.8(7)
C15 C16 C17 O3 -61.0(8)
C14 C16 C18 O4 -169.5(7)
C17 C16 C18 O4 -47.7(10)
C15 C16 C18 O4 68.9(9)
B2 O4 C18 C16 22.3(11)
O3 B2 C19 C24 6.3(14)
O4 B2 C19 C24 -175.6(9)
O3 B2 C19 C20 177.6(9)
O4 B2 C19 C20 -4.2(13)
C24 C19 C20 C21 -13.7(14)
B2 C19 C20 C21 174.7(8)
C19 C20 C21 C22 12.2(14)
C20 C21 C22 C23 -2.7(15)
C20 C21 C22 C25 176.5(8)
C21 C22 C23 C24 -4.9(15)
C25 C22 C23 C24 175.9(8)
C22 C23 C24 C19 3.0(14)
C20 C19 C24 C23 6.2(14)
B2 C19 C24 C23 177.6(9)
C21 C22 C25 C26 39.9(10)
C23 C22 C25 C26 -140.8(7)
C21 C22 C25 C30 -135.0(8)
C23 C22 C25 C30 44.3(10)
C30 C25 C26 C27 0.0
C22 C25 C26 C27 -175.1(6)
C25 C26 C27 C28 0.0
C26 C27 C28 C29 0.0
C26 C27 C28 C31 -176.6(7)
C27 C28 C29 C30 0.0
C31 C28 C29 C30 176.7(7)
C28 C29 C30 C25 0.0
C26 C25 C30 C29 0.0
C22 C25 C30 C29 174.8(7)
C115 N2 C31 C28 -179.0(7)
C29 C28 C31 N2 -172.2(7)
C27 C28 C31 N2 4.5(11)
C103 N3 C32 C33 -176.9(7)
N3 C32 C33 C38 -177.3(9)
N3 C32 C33 C34 0.9(13)
C38 C33 C34 C35 -0.7(14)
C32 C33 C34 C35 -179.0(9)
C33 C34 C35 C36 -1.9(15)
C34 C35 C36 C37 3.1(13)
C34 C35 C36 C39 178.6(9)
C39 C36 C37 C38 -177.7(9)
C35 C36 C37 C38 -2.1(13)
C34 C33 C38 C37 1.8(13)
C32 C33 C38 C37 179.9(8)
C36 C37 C38 C33 -0.2(15)
C37 C36 C39 C44 29.9(16)
C35 C36 C39 C44 -145.0(11)
C37 C36 C39 C40 -156.4(9)
C35 C36 C39 C40 28.6(14)
C44 C39 C40 C41 -1.4(16)
C36 C39 C40 C41 -175.7(10)
C39 C40 C41 C42 -4.4(17)
C40 C41 C42 C43 7.2(17)
C40 C41 C42 B3 169.3(10)
O6 B3 C42 C43 -6.8(17)
O5 B3 C42 C43 179.3(11)
O6 B3 C42 C41 -168.4(11)
O5 B3 C42 C41 17.8(16)
C41 C42 C43 C44 -4.7(18)
B3 C42 C43 C44 -167.6(10)
C40 C39 C44 C43 3.9(17)
C36 C39 C44 C43 177.6(10)
C42 C43 C44 C39 -1(2)
B3 O5 C45 C47 -32.7(15)
B3 O6 C46 C47 32.4(12)
O5 C45 C47 C48 -64.0(14)
O5 C45 C47 C49 173.5(10)
O5 C45 C47 C46 55.7(12)
O6 C46 C47 C48 64.7(10)
O6 C46 C47 C49 -173.6(8)
O6 C46 C47 C45 -55.6(10)
B4 O7 C48 C47 23.4(13)
C49 C47 C48 O7 -46.5(13)
C45 C47 C48 O7 -168.5(8)
C46 C47 C48 O7 74.8(10)
B4 O8 C49 C47 -23.8(16)
C48 C47 C49 O8 47.4(14)
C45 C47 C49 O8 170.4(10)
C46 C47 C49 O8 -74.4(12)
O8 B4 C50 C51 8.5(16)
O7 B4 C50 C51 -164.8(9)
O8 B4 C50 C55 -169.6(10)
O7 B4 C50 C55 17.2(15)
C55 C50 C51 C52 -2.2(13)
B4 C50 C51 C52 179.7(9)
C50 C51 C52 C53 -0.4(15)
C51 C52 C53 C54 2.2(15)
C51 C52 C53 C56 179.8(9)
C52 C53 C54 C55 -1.1(17)
C56 C53 C54 C55 -178.8(10)
C51 C50 C55 C54 3.1(15)
B4 C50 C55 C54 -178.7(10)
C53 C54 C55 C50 -1.5(18)
C54 C53 C56 C61 -34.7(15)
C52 C53 C56 C61 147.7(10)
C54 C53 C56 C57 145.8(11)
C52 C53 C56 C57 -31.8(15)
C61 C56 C57 C58 2.7(15)
C53 C56 C57 C58 -177.7(9)
C56 C57 C58 C59 3.3(15)
C57 C58 C59 C60 -11.0(14)
C57 C58 C59 C62 174.0(9)
C58 C59 C60 C61 13.4(14)
C62 C59 C60 C61 -171.6(8)
C59 C60 C61 C56 -7.8(16)
C57 C56 C61 C60 -0.3(15)
C53 C56 C61 C60 -179.9(9)
C118 N4 C62 C59 175.5(7)
C58 C59 C62 N4 176.7(9)
C60 C59 C62 N4 1.9(13)
C106 N5 C63 C64 -178.0(6)
N5 C63 C64 C69 170.7(8)
N5 C63 C64 C65 -5.6(11)
C69 C64 C65 C66 -1.6(13)
C63 C64 C65 C66 175.0(8)
C64 C65 C66 C67 6.0(13)
C65 C66 C67 C68 -9.4(12)
C65 C66 C67 C70 176.3(7)
C66 C67 C68 C69 8.6(11)
C70 C67 C68 C69 -177.1(7)
C65 C64 C69 C68 0.6(13)
C63 C64 C69 C68 -175.8(7)
C67 C68 C69 C64 -4.0(12)
C66 C67 C70 C71 -37.4(12)
C68 C67 C70 C71 148.2(8)
C66 C67 C70 C75 134.9(9)
C68 C67 C70 C75 -39.5(12)
C75 C70 C71 C72 4.2(14)
C67 C70 C71 C72 177.2(9)
C70 C71 C72 C73 -4.8(16)
C71 C72 C73 C74 4.8(15)
C71 C72 C73 B5 179.4(9)
O10 B5 C73 C72 -162.5(11)
O9 B5 C73 C72 19.9(15)
O10 B5 C73 C74 12.2(17)
O9 B5 C73 C74 -165.5(9)
C72 C73 C74 C75 -4.8(15)
B5 C73 C74 C75 -179.9(9)
C71 C70 C75 C74 -4.0(14)
C67 C70 C75 C74 -176.7(8)
C73 C74 C75 C70 4.6(15)
B5 O9 C76 C78 -27.1(14)
B5 O10 C77 C78 27.1(14)
O9 C76 C78 C77 52.6(13)
O9 C76 C78 C80 176.8(9)
O9 C76 C78 C79 -68.2(12)
O10 C77 C78 C76 -51.7(12)
O10 C77 C78 C80 -173.4(9)
O10 C77 C78 C79 68.6(10)
B6 O11 C79 C78 31.8(10)
C76 C78 C79 O11 -173.9(7)
C77 C78 C79 O11 66.6(10)
C80 C78 C79 O11 -56.3(9)
B6 O12 C80 C78 -27.6(13)
C76 C78 C80 O12 172.9(9)
C77 C78 C80 O12 -66.0(13)
C79 C78 C80 O12 55.0(11)
O11 B6 C81 C82 -172.2(8)
O12 B6 C81 C82 8.2(14)
O11 B6 C81 C86 13.3(15)
O12 B6 C81 C86 -166.4(9)
C86 C81 C82 C83 -4.5(12)
B6 C81 C82 C83 -179.7(8)
C81 C82 C83 C84 3.8(13)
C82 C83 C84 C85 -1.9(14)
C82 C83 C84 C87 -178.3(7)
C83 C84 C85 C86 0.9(15)
C87 C84 C85 C86 177.3(8)
C84 C85 C86 C81 -1.9(15)
C82 C81 C86 C85 3.6(14)
B6 C81 C86 C85 178.4(9)
C83 C84 C87 C88 -16.8(11)
C85 C84 C87 C88 166.7(8)
C83 C84 C87 C92 162.2(8)
C85 C84 C87 C92 -14.3(12)
C92 C87 C88 C89 0.0
C84 C87 C88 C89 179.1(7)
C87 C88 C89 C90 0.0
C88 C89 C90 C91 0.0
C88 C89 C90 C93 -173.4(12)
C89 C90 C91 C92 0.0
C93 C90 C91 C92 176.0(7)
C90 C91 C92 C87 0.0
C88 C87 C92 C91 0.0
C84 C87 C92 C91 -179.0(8)
C121 N6 C93 C90 176.5(8)
C89 C90 C93 N6 -7.9(19)
C91 C90 C93 N6 177.8(11)
C99 C94 C95 C96 -0.6(11)
C100 C94 C95 C96 -176.4(7)
C99 C94 C95 C101 -176.6(6)
C100 C94 C95 C101 7.6(11)
C94 C95 C96 C97 1.3(11)
C101 C95 C96 C97 177.5(6)
C94 C95 C96 C103 176.4(7)
C101 C95 C96 C103 -7.5(10)
C95 C96 C97 C98 -3.4(11)
C103 C96 C97 C98 -178.5(7)
C95 C96 C97 C104 178.4(7)
C103 C96 C97 C104 3.3(11)
C96 C97 C98 C99 5.1(11)
C104 C97 C98 C99 -176.7(7)
C96 C97 C98 C106 -175.4(7)
C104 C97 C98 C106 2.7(11)
C97 C98 C99 C107 179.8(7)
C106 C98 C99 C107 0.4(11)
C97 C98 C99 C94 -4.3(11)
C106 C98 C99 C94 176.3(6)
C95 C94 C99 C98 2.1(10)
C100 C94 C99 C98 178.1(7)
C95 C94 C99 C107 178.1(7)
C100 C94 C99 C107 -5.9(10)
C1 N1 C100 C94 122.9(7)
C95 C94 C100 N1 -104.2(8)
C99 C94 C100 N1 79.8(8)
C94 C95 C101 C102 -93.9(8)
C96 C95 C101 C102 90.0(8)
C32 N3 C103 C96 7.5(10)
C97 C96 C103 N3 -95.3(8)
C95 C96 C103 N3 89.6(8)
C96 C97 C104 C105 -91.2(8)
C98 C97 C104 C105 90.6(8)
C63 N5 C106 C98 120.9(7)
C99 C98 C106 N5 -113.1(7)
C97 C98 C106 N5 67.5(8)
C98 C99 C107 C108 -84.6(9)
C94 C99 C107 C108 99.7(8)
C114 C109 C110 C116 178.6(8)
C115 C109 C110 C116 -7.2(13)
C114 C109 C110 C111 -0.2(11)
C115 C109 C110 C111 174.0(7)
C109 C110 C111 C112 1.6(11)
C116 C110 C111 C112 -177.2(8)
C109 C110 C111 C118 176.8(7)
C116 C110 C111 C118 -2.0(12)
C110 C111 C112 C113 -2.4(12)
C118 C111 C112 C113 -177.3(7)
C110 C111 C112 C119 177.1(7)
C118 C111 C112 C119 2.2(11)
C111 C112 C113 C114 1.6(12)
C119 C112 C113 C114 -177.8(8)
C111 C112 C113 C121 175.4(8)
C119 C112 C113 C121 -4.0(12)
C112 C113 C114 C109 -0.2(13)
C121 C113 C114 C109 -174.1(8)
C112 C113 C114 C122 -179.1(7)
C121 C113 C114 C122 7.0(12)
C110 C109 C114 C113 -0.5(13)
C115 C109 C114 C113 -174.9(8)
C110 C109 C114 C122 178.4(8)
C115 C109 C114 C122 4.0(12)
C110 C109 C115 N2 104.0(9)
C114 C109 C115 N2 -81.5(9)
C31 N2 C115 C109 -97.7(10)
C109 C110 C116 C117 90.0(10)
C111 C110 C116 C117 -91.3(10)
C62 N4 C118 C111 -130.7(8)
C112 C111 C118 N4 97.0(9)
C110 C111 C118 N4 -78.1(9)
C113 C112 C119 C120 -90.7(9)
C111 C112 C119 C120 89.9(8)
C112 C113 C121 N6 -62.3(15)
C114 C113 C121 N6 111.6(13)
C93 N6 C121 C113 -33(2)
C113 C114 C122 C123 86.0(11)
C109 C114 C122 C123 -92.9(10)

loop_
_platon_squeeze_void_nr
_platon_squeeze_void_average_x
_platon_squeeze_void_average_y
_platon_squeeze_void_average_z
_platon_squeeze_void_volume
_platon_squeeze_void_count_electrons
_platon_squeeze_void_content
1 -0.006 0.008 0.007 4013 835 ' '

loop_
_cod_related_entry_id
_cod_related_entry_database
_cod_related_entry_code
1 ChemSpider 30660164
